data_4086270
loop_
_publ_author_name
'Martin, Justin R.'
'Lucius, Aaron L.'
'Gray, Gary M.'

_publ_section_title
;
 Metallathiacrown Ethers: Synthesis and Characterization of
 Transition-Metal Complexes Containing \a,\w-Bis(phosphite)-Polythioether
 Ligands and an Evaluation of Their Soft Metal Binding Capabilities
;
_journal_issue 18
_journal_name_full Organometallics
_journal_page_first 4605
_journal_paper_doi 10.1021/acs.organomet.5b00693
_journal_volume 34
_journal_year 2015
_chemical_formula_sum 'C42 H33 Cl Mo2 O14 P2 S3'
_chemical_formula_weight 1147.13
_chemical_name_systematic
;
 ?
;
_space_group_crystal_system monoclinic
_space_group_IT_number 14
_space_group_name_Hall '-P 2ybc'
_space_group_name_H-M_alt 'P 1 21/c 1'
_symmetry_space_group_name_Hall '-P 2ybc'
_symmetry_space_group_name_H-M 'P 1 21/c 1'
_atom_sites_solution_hydrogens geom
_audit_creation_method SHELXL-2013
_cell_angle_alpha 90
_cell_angle_beta 104.850(11)
_cell_angle_gamma 90
_cell_formula_units_Z 4
_cell_length_a 14.889(5)
_cell_length_b 33.464(11)
_cell_length_c 9.693(4)
_cell_measurement_reflns_used 8599
_cell_measurement_temperature 100(2)
_cell_measurement_theta_max 70.17
_cell_measurement_theta_min 3.07
_cell_volume 4668(3)
_computing_cell_refinement 'SAINT (Bruker AXS, 2012)'
_computing_data_collection 'APEX2 (Version 2012.10-0)'
_computing_data_reduction 'SADABS V2012/1 (Bruker AXS)'
_computing_structure_refinement 'SHELXL-2013 (Sheldrick, 2013)'
_computing_structure_solution 'SHELXTL-97 (Sheldrick, 2008)'
_diffrn_ambient_temperature 100(2)
_diffrn_measured_fraction_theta_full 0.987
_diffrn_measured_fraction_theta_max 0.970
_diffrn_measurement_device_type 'Bruker SMART BREEZE CCD'
_diffrn_measurement_method 'omega and phi scans'
_diffrn_radiation_type CuK\a
_diffrn_radiation_wavelength 1.54178
_diffrn_reflns_av_R_equivalents 0.0339
_diffrn_reflns_av_unetI/netI 0.0262
_diffrn_reflns_laue_measured_fraction_full 0.987
_diffrn_reflns_laue_measured_fraction_max 0.970
_diffrn_reflns_limit_h_max 17
_diffrn_reflns_limit_h_min -17
_diffrn_reflns_limit_k_max 40
_diffrn_reflns_limit_k_min -40
_diffrn_reflns_limit_l_max 8
_diffrn_reflns_limit_l_min -11
_diffrn_reflns_number 36695
_diffrn_reflns_point_group_measured_fraction_full 0.987
_diffrn_reflns_point_group_measured_fraction_max 0.970
_diffrn_reflns_theta_full 67.679
_diffrn_reflns_theta_max 70.169
_diffrn_reflns_theta_min 3.070
_diffrn_source 'fine-focused sealed tube'
_exptl_absorpt_coefficient_mu 7.383
_exptl_absorpt_correction_T_max 0.74316
_exptl_absorpt_correction_T_min 0.50970
_exptl_absorpt_correction_type numerical
_exptl_absorpt_process_details 'SADABS 2013'
_exptl_crystal_colour yellow
_exptl_crystal_density_diffrn 1.632
_exptl_crystal_density_meas ?
_exptl_crystal_description plate
_exptl_crystal_F_000 2304
_exptl_crystal_size_max 0.207
_exptl_crystal_size_mid 0.111
_exptl_crystal_size_min 0.062
_refine_diff_density_max 1.208
_refine_diff_density_min -0.493
_refine_diff_density_rms 0.083
_refine_ls_extinction_method none
_refine_ls_goodness_of_fit_ref 1.064
_refine_ls_hydrogen_treatment constr
_refine_ls_matrix_type full
_refine_ls_number_parameters 596
_refine_ls_number_reflns 8599
_refine_ls_number_restraints 0
_refine_ls_restrained_S_all 1.064
_refine_ls_R_factor_all 0.0423
_refine_ls_R_factor_gt 0.0354
_refine_ls_shift/su_max 0.037
_refine_ls_shift/su_mean 0.002
_refine_ls_structure_factor_coef Fsqd
_refine_ls_weighting_details 'w=1/[\s^2^(Fo^2^)+(0.0507P)^2^+3.9935P] where P=(Fo^2^+2Fc^2^)/3'
_refine_ls_weighting_scheme calc
_refine_ls_wR_factor_gt 0.0890
_refine_ls_wR_factor_ref 0.0926
_reflns_Friedel_coverage 0.000
_reflns_number_gt 7515
_reflns_number_total 8599
_reflns_threshold_expression 'I > 2\s(I)'
_cod_data_source_file om5b00693_si_002.cif
_cod_data_source_block jrmi4110
_cod_depositor_comments
;
The following automatic conversions were performed:

'_exptl_crystal_density_meas' value 'not measured' was changed to '?'
- the value is perceived as not measured.

Automatic conversion script
Id: cif_fix_values 3271 2015-04-21 07:52:19Z andrius 
;
_cod_database_code 4086270
_shelx_space_group_comment
;
The symmetry employed for this shelxl refinement is uniquely defined
by the following loop, which should always be used as a source of
symmetry information in preference to the above space-group names.
They are only intended as comments.
;
_shelx_estimated_absorpt_t_min 0.310
_shelx_estimated_absorpt_t_max 0.657
_shelxl_version_number 2013-4

loop_
_space_group_symop_operation_xyz
'x, y, z'
'-x, y+1/2, -z+1/2'
'-x, -y, -z'
'x, -y-1/2, z-1/2'

loop_
_atom_site_label
_atom_site_type_symbol
_atom_site_fract_x
_atom_site_fract_y
_atom_site_fract_z
_atom_site_U_iso_or_equiv
_atom_site_adp_type
_atom_site_occupancy
_atom_site_site_symmetry_order
_atom_site_calc_flag
_atom_site_refinement_flags_posn
_atom_site_refinement_flags_adp
_atom_site_refinement_flags_occupancy
_atom_site_disorder_assembly
_atom_site_disorder_group
C36 C 0.9615(3) 0.57014(16) 0.4181(5) 0.0653(13) Uani 1 1 d . . . A 7
H36A H 1.0268 0.5642 0.4689 0.078 Uiso 1 1 calc R U . A 7
H36B H 0.9364 0.5464 0.3599 0.078 Uiso 1 1 calc R U . A 7
C35 C 0.9071(3) 0.57643(16) 0.5264(4) 0.0575(12) Uani 1 1 d . . . A 7
H35A H 0.9144 0.6045 0.5598 0.069 Uiso 1 1 calc R U . A 7
H35B H 0.9323 0.5590 0.6097 0.069 Uiso 1 1 calc R U . A 7
C34 C 0.7339(3) 0.58991(10) 0.5853(4) 0.0374(8) Uani 1 1 d . . . A 7
H34A H 0.7427 0.6191 0.5793 0.045 Uiso 1 1 calc R U . A 7
H34B H 0.6661 0.5847 0.5593 0.045 Uiso 1 1 calc R U . A 7
C33 C 0.7739(3) 0.57681(10) 0.7389(4) 0.0423(9) Uani 1 1 d . . . A 7
H33A H 0.7334 0.5872 0.7972 0.051 Uiso 1 1 calc R U . A 7
H33B H 0.8357 0.5894 0.7745 0.051 Uiso 1 1 calc R U . A 7
C32 C 0.6663(3) 0.50845(10) 0.7121(4) 0.0380(8) Uani 1 1 d . . . A 7
H32A H 0.6295 0.5245 0.7638 0.046 Uiso 1 1 calc R U . A 7
H32B H 0.6418 0.5136 0.6087 0.046 Uiso 1 1 calc R U . A 7
C31 C 0.6564(3) 0.46436(10) 0.7424(4) 0.0386(8) Uani 1 1 d . . . A 7
H31A H 0.5910 0.4560 0.7029 0.046 Uiso 1 1 calc R U . A 7
H31B H 0.6727 0.4598 0.8468 0.046 Uiso 1 1 calc R U . A 7
C30 C 0.7225(3) 0.38697(10) 0.7477(4) 0.0396(8) Uani 1 1 d . . . A 7
H30A H 0.7378 0.3905 0.8525 0.047 Uiso 1 1 calc R U . A 7
H30B H 0.6578 0.3770 0.7158 0.047 Uiso 1 1 calc R U . A 7
C28 C 0.8084(3) 0.69824(10) 0.0003(5) 0.0500(10) Uani 1 1 d . . . A 7
H28 H 0.7823 0.7064 0.0755 0.060 Uiso 1 1 calc R U . A 7
C26 C 0.7794(3) 0.71576(11) -0.1331(6) 0.0590(12) Uani 1 1 d . . . A 7
H26 H 0.7318 0.7355 -0.1505 0.071 Uiso 1 1 calc R U . A 7
C24 C 0.8199(3) 0.70449(12) -0.2416(5) 0.0569(11) Uani 1 1 d . . . A 7
H24 H 0.8008 0.7168 -0.3328 0.068 Uiso 1 1 calc R U . A 7
C22 C 0.8876(3) 0.67547(11) -0.2167(4) 0.0480(10) Uani 1 1 d . . . A 7
H22 H 0.9153 0.6681 -0.2911 0.058 Uiso 1 1 calc R U . A 7
C21 C 1.0631(3) 0.62660(13) -0.1171(4) 0.0463(9) Uani 1 1 d . . . A 7
H21 H 1.0729 0.6502 -0.1660 0.056 Uiso 1 1 calc R U . A 7
C25 C 1.1126(3) 0.56096(14) -0.0326(4) 0.0502(10) Uani 1 1 d . . . A 7
H25 H 1.1547 0.5393 -0.0254 0.060 Uiso 1 1 calc R U . A 7
C27 C 1.0394(3) 0.55838(12) 0.0296(4) 0.0411(8) Uani 1 1 d . . . A 7
H27 H 1.0318 0.5352 0.0819 0.049 Uiso 1 1 calc R U . A 7
C16 C 0.9511(3) 0.30441(12) 0.4864(4) 0.0417(8) Uani 1 1 d . . . A 7
H16 H 0.9769 0.3226 0.5615 0.050 Uiso 1 1 calc R U . A 7
C14 C 0.9936(3) 0.26799(13) 0.4773(5) 0.0551(11) Uani 1 1 d . . . A 7
H14 H 1.0486 0.2609 0.5474 0.066 Uiso 1 1 calc R U . A 7
C12 C 0.9563(3) 0.24203(13) 0.3668(5) 0.0551(11) Uani 1 1 d . . . A 7
H12 H 0.9863 0.2173 0.3602 0.066 Uiso 1 1 calc R U . A 7
C10 C 0.8764(3) 0.25178(11) 0.2667(4) 0.0446(9) Uani 1 1 d . . . A 7
H10 H 0.8511 0.2335 0.1919 0.053 Uiso 1 1 calc R U . A 7
C9 C 0.7375(3) 0.28927(12) 0.0185(4) 0.0478(9) Uani 1 1 d . . . A 7
H9 H 0.7878 0.2769 -0.0086 0.057 Uiso 1 1 calc R U . A 7
C11 C 0.6574(4) 0.29792(14) -0.0840(5) 0.0625(12) Uani 1 1 d . . . A 7
H11 H 0.6526 0.2914 -0.1810 0.075 Uiso 1 1 calc R U . A 7
C13 C 0.5846(4) 0.31592(14) -0.0466(5) 0.0649(13) Uani 1 1 d . . . A 7
H13 H 0.5297 0.3220 -0.1182 0.078 Uiso 1 1 calc R U . A 7
C15 C 0.5901(3) 0.32530(12) 0.0944(5) 0.0519(10) Uani 1 1 d . . . A 7
H15 H 0.5393 0.3376 0.1205 0.062 Uiso 1 1 calc R U . A 7
C37 C 0.5899(2) 0.59996(10) 0.2504(4) 0.0349(8) Uani 1 1 d . . . A 7
C38 C 0.6640(2) 0.62542(11) 0.0301(4) 0.0371(8) Uani 1 1 d . . . A 7
C40 C 0.7033(3) 0.54587(10) 0.1259(4) 0.0364(8) Uani 1 1 d . . . B 7
C39 C 0.7392(3) 0.65585(10) 0.3152(4) 0.0413(8) Uani 1 1 d . . . A 7
C18 C 0.8753(3) 0.66907(10) 0.0228(4) 0.0385(8) Uani 1 1 d . . . A 7
C20 C 0.9164(3) 0.65664(10) -0.0836(4) 0.0375(8) Uani 1 1 d . . . A 7
C19 C 0.9870(2) 0.62456(10) -0.0586(4) 0.0355(8) Uani 1 1 d . . . A 7
C17 C 0.9771(2) 0.58963(10) 0.0157(4) 0.0333(7) Uani 1 1 d . . . A 7
C6 C 0.8710(2) 0.31380(9) 0.3845(4) 0.0319(7) Uani 1 1 d . . . A 7
C8 C 0.8311(2) 0.28822(9) 0.2725(4) 0.0319(7) Uani 1 1 d . . . A 7
C7 C 0.7461(3) 0.29833(9) 0.1619(4) 0.0348(7) Uani 1 1 d . . . A 7
C5 C 0.6708(3) 0.31641(10) 0.1960(4) 0.0376(8) Uani 1 1 d . . . A 7
C1 C 0.6093(3) 0.47994(11) 0.3590(4) 0.0400(8) Uani 1 1 d . . . A 7
C2 C 0.6405(3) 0.42129(11) 0.1819(4) 0.0426(9) Uani 1 1 d . . . A 7
C3 C 0.7926(3) 0.45465(10) 0.3762(4) 0.0399(8) Uani 1 1 d . . . A 7
C4 C 0.5485(3) 0.40303(11) 0.3968(4) 0.0420(8) Uani 1 1 d . . . A 7
O11 O 0.51631(18) 0.60099(8) 0.2640(3) 0.0501(7) Uani 1 1 d . . . A 7
O12 O 0.6291(2) 0.63838(10) -0.0795(3) 0.0557(7) Uani 1 1 d . . . A 7
O14 O 0.6933(2) 0.51582(8) 0.0721(3) 0.0592(8) Uani 1 1 d . . . C 7
O13 O 0.7528(3) 0.68636(9) 0.3686(4) 0.0742(10) Uani 1 1 d . . . A 7
O8 O 0.90887(17) 0.65363(7) 0.1599(3) 0.0381(6) Uani 1 1 d . . . A 7
O7 O 0.89793(16) 0.58390(6) 0.0650(2) 0.0326(5) Uani 1 1 d . . . A 7
O10 O 0.96077(17) 0.60266(8) 0.3260(3) 0.0433(6) Uani 1 1 d . . . A 7
O5 O 0.67351(16) 0.32293(7) 0.3398(3) 0.0357(5) Uani 1 1 d . . . A 7
O6 O 0.83314(16) 0.35219(6) 0.3876(2) 0.0325(5) Uani 1 1 d . . . A 7
O9 O 0.74776(17) 0.33674(6) 0.5771(3) 0.0359(5) Uani 1 1 d . . . A 7
O1 O 0.5692(2) 0.50912(8) 0.3312(3) 0.0565(8) Uani 1 1 d . . . A 7
O2 O 0.6225(2) 0.42016(9) 0.0599(3) 0.0618(8) Uani 1 1 d . . . A 7
O3 O 0.8547(2) 0.47137(9) 0.3597(4) 0.0593(8) Uani 1 1 d . . . A 7
O4 O 0.4767(2) 0.39066(12) 0.3907(4) 0.0775(11) Uani 1 1 d . . . A 7
P2 P 0.87377(6) 0.60955(2) 0.19184(9) 0.03071(18) Uani 1 1 d . . . A 7
P1 P 0.73516(6) 0.35889(2) 0.42677(9) 0.03015(18) Uani 1 1 d . . . A 7
S3 S 0.78372(6) 0.56566(2) 0.45491(9) 0.03238(18) Uani 1 1 d . . . A 7
S2 S 0.78686(6) 0.52348(2) 0.76769(9) 0.0383(2) Uani 1 1 d . . . A 7
S1 S 0.73221(6) 0.43458(2) 0.66227(9) 0.03284(18) Uani 1 1 d . . . A 7
Mo2 Mo 0.71940(2) 0.60166(2) 0.21995(3) 0.02741(8) Uani 1 1 d . . . A 7
Mo1 Mo 0.67357(2) 0.42673(2) 0.39304(3) 0.02923(8) Uani 1 1 d . . . A 7
C29 C 0.7877(3) 0.35710(10) 0.7099(4) 0.0420(8) Uani 1 1 d . . . A 7
H29A H 0.8450 0.3710 0.7028 0.050 Uiso 1 1 calc R U . A 7
H29B H 0.8053 0.3371 0.7874 0.050 Uiso 1 1 calc R U . A 7
C23 C 1.1247(3) 0.59523(14) -0.1057(5) 0.0519(10) Uani 1 1 d . . . A 7
H23 H 1.1754 0.5972 -0.1480 0.062 Uiso 1 1 calc R U . A 7
Cl1 Cl 0.60391(18) 0.74197(8) 1.0737(4) 0.0837(8) Uani 0.5 1 d . . P D 7
Cl2 Cl 0.5112(3) 0.81187(12) 0.9347(4) 0.1151(13) Uani 0.5 1 d . . P D 7
C100 C 0.5549(7) 0.7822(4) 0.9081(11) 0.076(3) Uani 0.5 1 d . . P D 7
C101 C 0.5222(12) 0.7823(3) 1.072(2) 0.114(8) Uani 0.510(16) 1 d . . P E 1
C102 C 0.5361(5) 0.7746(3) 1.1907(9) 0.046(3) Uani 0.490(16) 1 d . . P E 2

loop_
_atom_site_aniso_label
_atom_site_aniso_U_11
_atom_site_aniso_U_22
_atom_site_aniso_U_33
_atom_site_aniso_U_23
_atom_site_aniso_U_13
_atom_site_aniso_U_12
C36 0.043(2) 0.086(3) 0.066(3) 0.025(3) 0.014(2) 0.010(2)
C35 0.040(2) 0.094(4) 0.035(2) 0.011(2) 0.0037(17) 0.001(2)
C34 0.054(2) 0.0285(16) 0.034(2) -0.0001(14) 0.0199(17) 0.0011(15)
C33 0.067(3) 0.0277(17) 0.034(2) -0.0035(14) 0.0164(18) -0.0107(16)
C32 0.044(2) 0.0296(17) 0.043(2) -0.0015(14) 0.0156(16) -0.0005(14)
C31 0.051(2) 0.0292(17) 0.042(2) -0.0029(14) 0.0232(17) -0.0005(15)
C30 0.061(2) 0.0283(16) 0.033(2) 0.0027(14) 0.0185(17) 0.0012(16)
C28 0.061(3) 0.0262(17) 0.068(3) -0.0007(17) 0.027(2) -0.0068(17)
C26 0.065(3) 0.0254(18) 0.084(3) 0.005(2) 0.015(2) -0.0009(18)
C24 0.075(3) 0.0324(19) 0.057(3) 0.0118(18) 0.006(2) -0.008(2)
C22 0.067(3) 0.0288(17) 0.049(2) 0.0034(16) 0.015(2) -0.0094(17)
C21 0.045(2) 0.057(2) 0.039(2) 0.0036(18) 0.0164(17) -0.0146(18)
C25 0.039(2) 0.066(3) 0.048(2) 0.004(2) 0.0162(18) 0.0115(19)
C27 0.043(2) 0.045(2) 0.037(2) 0.0022(16) 0.0144(16) 0.0048(16)
C16 0.037(2) 0.050(2) 0.041(2) 0.0066(16) 0.0149(16) 0.0052(16)
C14 0.045(2) 0.063(3) 0.060(3) 0.022(2) 0.019(2) 0.022(2)
C12 0.059(3) 0.044(2) 0.070(3) 0.011(2) 0.031(2) 0.023(2)
C10 0.059(2) 0.0305(17) 0.052(2) 0.0029(16) 0.030(2) 0.0096(17)
C9 0.061(3) 0.044(2) 0.043(2) -0.0037(17) 0.0205(19) -0.0027(18)
C11 0.086(4) 0.057(3) 0.040(3) -0.004(2) 0.007(2) -0.012(2)
C13 0.065(3) 0.058(3) 0.058(3) 0.003(2) -0.009(2) 0.000(2)
C15 0.045(2) 0.040(2) 0.065(3) -0.0058(19) 0.004(2) 0.0029(17)
C37 0.036(2) 0.0339(17) 0.036(2) 0.0040(14) 0.0128(15) 0.0032(14)
C38 0.0351(19) 0.0432(19) 0.034(2) 0.0034(15) 0.0105(15) 0.0030(15)
C40 0.043(2) 0.0368(18) 0.0333(19) -0.0016(15) 0.0173(16) -0.0028(15)
C39 0.053(2) 0.0308(18) 0.044(2) 0.0034(16) 0.0202(18) 0.0032(16)
C18 0.047(2) 0.0237(15) 0.047(2) -0.0019(14) 0.0158(17) -0.0112(14)
C20 0.044(2) 0.0263(16) 0.042(2) -0.0006(14) 0.0107(16) -0.0130(14)
C19 0.0373(19) 0.0368(18) 0.0342(19) -0.0030(14) 0.0126(15) -0.0099(14)
C17 0.0364(18) 0.0344(17) 0.0308(18) -0.0026(14) 0.0117(14) -0.0049(14)
C6 0.0347(17) 0.0268(15) 0.041(2) 0.0072(13) 0.0221(15) 0.0061(13)
C8 0.0403(19) 0.0246(15) 0.0378(19) 0.0044(13) 0.0229(15) 0.0034(13)
C7 0.045(2) 0.0252(15) 0.037(2) 0.0001(13) 0.0146(16) -0.0006(14)
C5 0.043(2) 0.0264(16) 0.044(2) -0.0029(14) 0.0134(16) 0.0003(14)
C1 0.044(2) 0.0360(19) 0.041(2) 0.0015(15) 0.0140(16) 0.0056(16)
C2 0.053(2) 0.0331(18) 0.043(2) 0.0042(15) 0.0150(18) 0.0015(16)
C3 0.044(2) 0.0321(17) 0.045(2) 0.0008(15) 0.0156(17) 0.0044(16)
C4 0.041(2) 0.045(2) 0.042(2) -0.0059(16) 0.0157(17) 0.0009(17)
O11 0.0367(15) 0.0532(16) 0.0651(19) 0.0069(13) 0.0216(13) 0.0034(12)
O12 0.0501(17) 0.073(2) 0.0408(17) 0.0139(14) 0.0064(13) 0.0073(15)
O14 0.089(2) 0.0424(15) 0.0539(18) -0.0174(14) 0.0328(16) -0.0157(15)
O13 0.121(3) 0.0331(15) 0.076(2) -0.0157(15) 0.039(2) -0.0067(17)
O8 0.0466(14) 0.0297(11) 0.0412(14) -0.0078(10) 0.0173(11) -0.0121(10)
O7 0.0352(12) 0.0268(11) 0.0398(14) -0.0034(9) 0.0170(10) -0.0061(9)
O10 0.0339(14) 0.0560(16) 0.0400(15) -0.0027(12) 0.0095(11) -0.0068(11)
O5 0.0357(13) 0.0319(12) 0.0433(14) -0.0083(10) 0.0174(11) -0.0020(10)
O6 0.0355(13) 0.0248(10) 0.0407(14) 0.0005(9) 0.0162(10) 0.0006(9)
O9 0.0484(14) 0.0241(11) 0.0392(14) 0.0019(9) 0.0186(11) 0.0027(10)
O1 0.0594(18) 0.0362(14) 0.074(2) 0.0133(13) 0.0180(15) 0.0195(13)
O2 0.091(2) 0.0605(18) 0.0331(18) 0.0024(13) 0.0154(15) -0.0033(17)
O3 0.0503(17) 0.0517(17) 0.083(2) 0.0003(15) 0.0294(16) -0.0081(14)
O4 0.0463(19) 0.103(3) 0.091(3) -0.028(2) 0.0325(18) -0.0177(18)
P2 0.0317(4) 0.0290(4) 0.0339(5) -0.0024(3) 0.0127(3) -0.0053(3)
P1 0.0346(4) 0.0231(4) 0.0360(5) -0.0014(3) 0.0151(4) 0.0021(3)
S3 0.0374(4) 0.0313(4) 0.0301(4) 0.0003(3) 0.0115(3) 0.0023(3)
S2 0.0483(5) 0.0316(4) 0.0344(5) 0.0034(3) 0.0096(4) -0.0046(4)
S1 0.0423(5) 0.0251(4) 0.0331(4) -0.0004(3) 0.0133(4) 0.0013(3)
Mo2 0.02859(14) 0.02637(13) 0.02915(15) 0.00019(10) 0.01082(10) -0.00020(9)
Mo1 0.03501(15) 0.02412(13) 0.03088(16) 0.00143(10) 0.01270(11) 0.00481(10)
C29 0.053(2) 0.0320(17) 0.038(2) 0.0056(15) 0.0079(17) 0.0074(16)
C23 0.039(2) 0.071(3) 0.051(3) 0.001(2) 0.0225(19) -0.003(2)
Cl1 0.0546(14) 0.0612(14) 0.127(3) -0.0038(15) 0.0081(14) -0.0018(11)
Cl2 0.149(3) 0.117(3) 0.074(2) 0.0218(19) 0.019(2) 0.036(3)
C100 0.051(5) 0.131(10) 0.061(6) 0.037(6) 0.042(5) 0.036(6)
C101 0.174(14) 0.042(5) 0.185(19) 0.003(7) 0.152(14) 0.009(7)
C102 0.027(4) 0.079(6) 0.029(5) -0.019(4) 0.003(3) -0.004(4)

loop_
_atom_type_symbol
_atom_type_description
_atom_type_scat_dispersion_real
_atom_type_scat_dispersion_imag
_atom_type_scat_source
C C 0.0181 0.0091 'International Tables Vol C Tables 4.2.6.8 and 6.1.1.4'
H H 0.0000 0.0000 'International Tables Vol C Tables 4.2.6.8 and 6.1.1.4'
O O 0.0492 0.0322 'International Tables Vol C Tables 4.2.6.8 and 6.1.1.4'
P P 0.2955 0.4335 'International Tables Vol C Tables 4.2.6.8 and 6.1.1.4'
S S 0.3331 0.5567 'International Tables Vol C Tables 4.2.6.8 and 6.1.1.4'
Mo Mo -0.0483 2.7339 'International Tables Vol C Tables 4.2.6.8 and 6.1.1.4'
Cl Cl 0.3639 0.7018 'International Tables Vol C Tables 4.2.6.8 and 6.1.1.4'

loop_
_geom_angle_atom_site_label_1
_geom_angle_atom_site_label_2
_geom_angle_atom_site_label_3
_geom_angle
O10 C36 C35 114.8(4)
O10 C36 H36A 108.6
C35 C36 H36A 108.6
O10 C36 H36B 108.6
C35 C36 H36B 108.6
H36A C36 H36B 107.6
C36 C35 S3 112.3(3)
C36 C35 H35A 109.1
S3 C35 H35A 109.1
C36 C35 H35B 109.1
S3 C35 H35B 109.1
H35A C35 H35B 107.9
C33 C34 S3 115.2(3)
C33 C34 H34A 108.5
S3 C34 H34A 108.5
C33 C34 H34B 108.5
S3 C34 H34B 108.5
H34A C34 H34B 107.5
C34 C33 S2 115.8(2)
C34 C33 H33A 108.3
S2 C33 H33A 108.3
C34 C33 H33B 108.3
S2 C33 H33B 108.3
H33A C33 H33B 107.4
C31 C32 S2 110.6(3)
C31 C32 H32A 109.5
S2 C32 H32A 109.5
C31 C32 H32B 109.5
S2 C32 H32B 109.5
H32A C32 H32B 108.1
C32 C31 S1 110.3(2)
C32 C31 H31A 109.6
S1 C31 H31A 109.6
C32 C31 H31B 109.6
S1 C31 H31B 109.6
H31A C31 H31B 108.1
C29 C30 S1 109.8(3)
C29 C30 H30A 109.7
S1 C30 H30A 109.7
C29 C30 H30B 109.7
S1 C30 H30B 109.7
H30A C30 H30B 108.2
C18 C28 C26 119.4(4)
C18 C28 H28 120.3
C26 C28 H28 120.3
C28 C26 C24 119.9(4)
C28 C26 H26 120.0
C24 C26 H26 120.0
C22 C24 C26 119.9(4)
C22 C24 H24 120.0
C26 C24 H24 120.0
C24 C22 C20 121.1(4)
C24 C22 H22 119.5
C20 C22 H22 119.5
C23 C21 C19 121.6(4)
C23 C21 H21 119.2
C19 C21 H21 119.2
C27 C25 C23 119.8(4)
C27 C25 H25 120.1
C23 C25 H25 120.1
C25 C27 C17 119.8(4)
C25 C27 H27 120.1
C17 C27 H27 120.1
C6 C16 C14 118.8(4)
C6 C16 H16 120.6
C14 C16 H16 120.6
C12 C14 C16 120.2(4)
C12 C14 H14 119.9
C16 C14 H14 119.9
C10 C12 C14 120.3(4)
C10 C12 H12 119.9
C14 C12 H12 119.9
C12 C10 C8 121.2(4)
C12 C10 H10 119.4
C8 C10 H10 119.4
C11 C9 C7 121.1(4)
C11 C9 H9 119.5
C7 C9 H9 119.5
C13 C11 C9 120.1(4)
C13 C11 H11 119.9
C9 C11 H11 119.9
C11 C13 C15 120.8(4)
C11 C13 H13 119.6
C15 C13 H13 119.6
C5 C15 C13 118.4(4)
C5 C15 H15 120.8
C13 C15 H15 120.8
O11 C37 Mo2 176.3(3)
O12 C38 Mo2 177.5(3)
O13 C39 Mo2 178.2(4)
C28 C18 C20 122.3(4)
C28 C18 O8 119.0(3)
C20 C18 O8 118.5(3)
C18 C20 C22 117.4(4)
C18 C20 C19 121.7(3)
C22 C20 C19 120.9(3)
C21 C19 C17 117.0(3)
C21 C19 C20 121.1(3)
C17 C19 C20 121.7(3)
C27 C17 O7 118.0(3)
C27 C17 C19 121.6(3)
O7 C17 C19 120.1(3)
C16 C6 C8 122.5(3)
C16 C6 O6 118.1(3)
C8 C6 O6 119.1(3)
C6 C8 C10 117.0(3)
C6 C8 C7 122.8(3)
C10 C8 C7 120.2(3)
C5 C7 C9 117.3(4)
C5 C7 C8 121.6(3)
C9 C7 C8 121.2(3)
C15 C5 C7 122.4(4)
C15 C5 O5 118.3(3)
C7 C5 O5 119.1(3)
O1 C1 Mo1 175.3(4)
O2 C2 Mo1 176.5(3)
O3 C3 Mo1 175.6(3)
O4 C4 Mo1 175.9(4)
C18 O8 P2 117.7(2)
C17 O7 P2 124.1(2)
C36 O10 P2 120.1(3)
C5 O5 P1 120.2(2)
C6 O6 P1 121.56(19)
C29 O9 P1 121.2(2)
O10 P2 O7 104.52(14)
O10 P2 O8 93.02(14)
O7 P2 O8 101.11(12)
O10 P2 Mo2 119.47(10)
O7 P2 Mo2 115.81(9)
O8 P2 Mo2 119.16(10)
O9 P1 O5 92.79(13)
O9 P1 O6 104.31(13)
O5 P1 O6 101.58(12)
O9 P1 Mo1 120.32(9)
O5 P1 Mo1 118.69(10)
O6 P1 Mo1 115.42(9)
C34 S3 C35 101.5(2)
C34 S3 Mo2 106.58(12)
C35 S3 Mo2 111.02(14)
C32 S2 C33 99.81(18)
C30 S1 C31 98.90(16)
C30 S1 Mo1 109.28(13)
C31 S1 Mo1 113.97(13)
C38 Mo2 C39 92.37(15)
C38 Mo2 C37 87.77(14)
C39 Mo2 C37 89.52(15)
C38 Mo2 P2 91.92(11)
C39 Mo2 P2 85.48(11)
C37 Mo2 P2 174.97(10)
C38 Mo2 S3 175.11(11)
C39 Mo2 S3 92.22(11)
C37 Mo2 S3 90.60(10)
P2 Mo2 S3 90.11(3)
C2 Mo1 C1 86.00(15)
C2 Mo1 C4 89.79(16)
C1 Mo1 C4 87.08(15)
C2 Mo1 C3 87.16(16)
C1 Mo1 C3 88.15(15)
C4 Mo1 C3 174.51(15)
C2 Mo1 P1 92.19(11)
C1 Mo1 P1 173.89(11)
C4 Mo1 P1 87.08(11)
C3 Mo1 P1 97.60(10)
C2 Mo1 S1 174.42(12)
C1 Mo1 S1 95.78(11)
C4 Mo1 S1 95.58(11)
C3 Mo1 S1 87.60(11)
P1 Mo1 S1 86.57(3)
O9 C29 C30 112.8(3)
O9 C29 H29A 109.0
C30 C29 H29A 109.0
O9 C29 H29B 109.0
C30 C29 H29B 109.0
H29A C29 H29B 107.8
C21 C23 C25 120.1(4)
C21 C23 H23 120.0
C25 C23 H23 120.0
Cl2 C100 Cl1 117.0(6)

loop_
_geom_bond_atom_site_label_1
_geom_bond_atom_site_label_2
_geom_bond_distance
C36 O10 1.406(5)
C36 C35 1.497(6)
C36 H36A 0.9900
C36 H36B 0.9900
C35 S3 1.825(4)
C35 H35A 0.9900
C35 H35B 0.9900
C34 C33 1.520(5)
C34 S3 1.813(3)
C34 H34A 0.9900
C34 H34B 0.9900
C33 S2 1.809(4)
C33 H33A 0.9900
C33 H33B 0.9900
C32 C31 1.519(5)
C32 S2 1.808(4)
C32 H32A 0.9900
C32 H32B 0.9900
C31 S1 1.822(3)
C31 H31A 0.9900
C31 H31B 0.9900
C30 C29 1.503(5)
C30 S1 1.818(3)
C30 H30A 0.9900
C30 H30B 0.9900
C28 C18 1.371(5)
C28 C26 1.384(6)
C28 H28 0.9500
C26 C24 1.392(7)
C26 H26 0.9500
C24 C22 1.376(6)
C24 H24 0.9500
C22 C20 1.401(5)
C22 H22 0.9500
C21 C23 1.379(6)
C21 C19 1.393(5)
C21 H21 0.9500
C25 C27 1.377(5)
C25 C23 1.383(6)
C25 H25 0.9500
C27 C17 1.382(5)
C27 H27 0.9500
C16 C6 1.376(5)
C16 C14 1.386(6)
C16 H16 0.9500
C14 C12 1.381(6)
C14 H14 0.9500
C12 C10 1.369(6)
C12 H12 0.9500
C10 C8 1.401(5)
C10 H10 0.9500
C9 C11 1.373(6)
C9 C7 1.396(5)
C9 H9 0.9500
C11 C13 1.368(7)
C11 H11 0.9500
C13 C15 1.384(7)
C13 H13 0.9500
C15 C5 1.377(5)
C15 H15 0.9500
C37 O11 1.138(4)
C37 Mo2 2.024(4)
C38 O12 1.142(4)
C38 Mo2 1.980(4)
C39 O13 1.139(5)
C39 Mo2 2.022(4)
C18 C20 1.391(5)
C18 O8 1.394(4)
C20 C19 1.479(5)
C19 C17 1.401(5)
C17 O7 1.393(4)
C6 C8 1.390(5)
C6 O6 1.406(4)
C8 C7 1.473(5)
C7 C5 1.386(5)
C5 O5 1.402(4)
C1 O1 1.140(4)
C1 Mo1 2.008(4)
C2 O2 1.144(5)
C2 Mo1 1.987(4)
C3 O3 1.127(5)
C3 Mo1 2.046(4)
C4 O4 1.134(5)
C4 Mo1 2.032(4)
O8 P2 1.621(2)
O7 P2 1.614(2)
O10 P2 1.599(3)
O5 P1 1.614(2)
O6 P1 1.614(2)
O9 C29 1.443(4)
O9 P1 1.603(2)
P2 Mo2 2.3974(11)
P1 Mo1 2.4387(11)
S3 Mo2 2.5372(12)
S1 Mo1 2.5443(14)
C29 H29A 0.9900
C29 H29B 0.9900
C23 H23 0.9500
Cl1 C100 2.079(10)
Cl2 C100 1.250(11)

loop_
_geom_torsion_atom_site_label_1
_geom_torsion_atom_site_label_2
_geom_torsion_atom_site_label_3
_geom_torsion_atom_site_label_4
_geom_torsion
O10 C36 C35 S3 83.8(5)
S3 C34 C33 S2 -46.0(4)
S2 C32 C31 S1 -53.8(3)
C18 C28 C26 C24 -1.8(6)
C28 C26 C24 C22 1.1(6)
C26 C24 C22 C20 0.5(6)
C23 C25 C27 C17 1.6(6)
C6 C16 C14 C12 0.8(6)
C16 C14 C12 C10 -1.0(6)
C14 C12 C10 C8 0.7(6)
C7 C9 C11 C13 0.4(7)
C9 C11 C13 C15 -0.6(7)
C11 C13 C15 C5 0.6(7)
C26 C28 C18 C20 0.9(6)
C26 C28 C18 O8 175.5(3)
C28 C18 C20 C22 0.7(5)
O8 C18 C20 C22 -173.9(3)
C28 C18 C20 C19 -178.7(3)
O8 C18 C20 C19 6.7(5)
C24 C22 C20 C18 -1.4(5)
C24 C22 C20 C19 178.0(3)
C23 C21 C19 C17 1.7(6)
C23 C21 C19 C20 -173.9(4)
C18 C20 C19 C21 -142.0(4)
C22 C20 C19 C21 38.6(5)
C18 C20 C19 C17 42.6(5)
C22 C20 C19 C17 -136.7(4)
C25 C27 C17 O7 172.3(3)
C25 C27 C17 C19 -1.1(6)
C21 C19 C17 C27 -0.5(5)
C20 C19 C17 C27 175.0(3)
C21 C19 C17 O7 -173.8(3)
C20 C19 C17 O7 1.8(5)
C14 C16 C6 C8 -0.2(5)
C14 C16 C6 O6 -174.5(3)
C16 C6 C8 C10 -0.1(5)
O6 C6 C8 C10 174.2(3)
C16 C6 C8 C7 -179.1(3)
O6 C6 C8 C7 -4.8(5)
C12 C10 C8 C6 -0.2(5)
C12 C10 C8 C7 178.8(3)
C11 C9 C7 C5 -0.1(6)
C11 C9 C7 C8 178.6(4)
C6 C8 C7 C5 -42.4(5)
C10 C8 C7 C5 138.6(3)
C6 C8 C7 C9 139.0(3)
C10 C8 C7 C9 -40.0(5)
C13 C15 C5 C7 -0.3(6)
C13 C15 C5 O5 -174.9(4)
C9 C7 C5 C15 0.1(5)
C8 C7 C5 C15 -178.6(3)
C9 C7 C5 O5 174.6(3)
C8 C7 C5 O5 -4.0(5)
C28 C18 O8 P2 104.7(3)
C20 C18 O8 P2 -80.5(3)
C27 C17 O7 P2 117.8(3)
C19 C17 O7 P2 -68.8(4)
C35 C36 O10 P2 -80.4(5)
C15 C5 O5 P1 -109.1(3)
C7 C5 O5 P1 76.1(4)
C16 C6 O6 P1 -112.4(3)
C8 C6 O6 P1 73.1(3)
C36 O10 P2 O7 -88.6(3)
C36 O10 P2 O8 169.1(3)
C36 O10 P2 Mo2 42.9(3)
C17 O7 P2 O10 -58.2(3)
C17 O7 P2 O8 37.9(3)
C17 O7 P2 Mo2 168.2(2)
C18 O8 P2 O10 158.4(3)
C18 O8 P2 O7 53.0(3)
C18 O8 P2 Mo2 -75.2(3)
C29 O9 P1 O5 -170.3(2)
C29 O9 P1 O6 87.0(3)
C29 O9 P1 Mo1 -44.5(3)
C5 O5 P1 O9 -153.9(2)
C5 O5 P1 O6 -48.6(3)
C5 O5 P1 Mo1 79.1(2)
C6 O6 P1 O9 53.9(3)
C6 O6 P1 O5 -42.0(3)
C6 O6 P1 Mo1 -171.8(2)
C33 C34 S3 C35 -55.4(3)
C33 C34 S3 Mo2 -171.6(2)
C36 C35 S3 C34 -163.3(3)
C36 C35 S3 Mo2 -50.4(4)
C31 C32 S2 C33 -173.4(3)
C34 C33 S2 C32 -63.5(3)
C29 C30 S1 C31 -174.4(3)
C29 C30 S1 Mo1 66.3(3)
C32 C31 S1 C30 168.7(3)
C32 C31 S1 Mo1 -75.5(3)
P1 O9 C29 C30 73.9(4)
S1 C30 C29 O9 -86.0(3)
C19 C21 C23 C25 -1.2(7)
C27 C25 C23 C21 -0.5(7)
